data_7217302
loop_
_publ_author_name
'Cheng, Bao'
'Tehrani, Alireza Azhdari'
'Hu, Mao-Lin'
'Morsali, Ali'

_publ_section_title
;
 Supramolecular assemblies of Ru(ii) organometallic half-sandwich
 complexes
;
_journal_issue 38
_journal_name_full CrystEngComm
_journal_page_first 9125
_journal_paper_doi 10.1039/C4CE01214C
_journal_volume 16
_journal_year 2014
_chemical_formula_moiety 'C19 H25 Cl2 N O2 Ru'
_chemical_formula_sum 'C19 H25 Cl2 N O2 Ru'
_chemical_formula_weight 471.37
_chemical_name_systematic
; 
 ? 
;
_space_group_IT_number 2
_symmetry_cell_setting triclinic
_symmetry_space_group_name_Hall '-P 1'
_symmetry_space_group_name_H-M 'P -1'
_atom_sites_solution_hydrogens geom
_atom_sites_solution_primary direct
_atom_sites_solution_secondary difmap
_audit_creation_method SHELXL-97
_cell_angle_alpha 97.681(3)
_cell_angle_beta 92.007(3)
_cell_angle_gamma 106.116(3)
_cell_formula_units_Z 4
_cell_length_a 9.7344(14)
_cell_length_b 13.158(2)
_cell_length_c 16.451(2)
_cell_measurement_reflns_used 2803
_cell_measurement_temperature 298(2)
_cell_measurement_theta_max 26.022
_cell_measurement_theta_min 2.198
_cell_volume 2000.4(5)
_computing_cell_refinement 'SAINT (Bruker, 2002)'
_computing_data_collection 'SMART (Bruker, 2002)'
_computing_data_reduction SAINT
_computing_molecular_graphics 'SHELXTL(Bruker, 2002)'
_computing_publication_material SHELXL97
_computing_structure_refinement 'SHELXL97 (Sheldrick, 1997)'
_computing_structure_solution 'SHELXS97 (Sheldrick, 1997)'
_diffrn_ambient_temperature 298(2)
_diffrn_measured_fraction_theta_full 0.980
_diffrn_measured_fraction_theta_max 0.980
_diffrn_measurement_device_type 'Bruker APEX area-detector diffractometer'
_diffrn_measurement_method '\f and \w scan'
_diffrn_radiation_monochromator graphite
_diffrn_radiation_source 'fine-focus sealed tube'
_diffrn_radiation_type MoK\a
_diffrn_radiation_wavelength 0.71073
_diffrn_reflns_av_R_equivalents 0.0294
_diffrn_reflns_av_sigmaI/netI 0.0691
_diffrn_reflns_limit_h_max 11
_diffrn_reflns_limit_h_min -11
_diffrn_reflns_limit_k_max 13
_diffrn_reflns_limit_k_min -15
_diffrn_reflns_limit_l_max 19
_diffrn_reflns_limit_l_min -15
_diffrn_reflns_number 10474
_diffrn_reflns_theta_full 25.10
_diffrn_reflns_theta_max 25.10
_diffrn_reflns_theta_min 1.90
_exptl_absorpt_coefficient_mu 1.063
_exptl_absorpt_correction_T_max 0.8831
_exptl_absorpt_correction_T_min 0.7696
_exptl_absorpt_correction_type multi-scan
_exptl_absorpt_process_details '(SADABS; Bruker, 2002)'
_exptl_crystal_colour brown
_exptl_crystal_density_diffrn 1.565
_exptl_crystal_density_method 'not measured'
_exptl_crystal_description prism
_exptl_crystal_F_000 960
_exptl_crystal_size_max 0.26
_exptl_crystal_size_mid 0.19
_exptl_crystal_size_min 0.12
_refine_diff_density_max 1.520
_refine_diff_density_min -1.591
_refine_diff_density_rms 0.193
_refine_ls_extinction_method none
_refine_ls_goodness_of_fit_ref 1.297
_refine_ls_hydrogen_treatment constr
_refine_ls_matrix_type full
_refine_ls_number_parameters 459
_refine_ls_number_reflns 6984
_refine_ls_number_restraints 0
_refine_ls_restrained_S_all 1.297
_refine_ls_R_factor_all 0.1103
_refine_ls_R_factor_gt 0.0998
_refine_ls_shift/su_max 0.001
_refine_ls_shift/su_mean 0.000
_refine_ls_structure_factor_coef Fsqd
_refine_ls_weighting_details 'calc w=1/[\s^2^(Fo^2^)+(0.0837P)^2^+18.1681P] where P=(Fo^2^+2Fc^2^)/3'
_refine_ls_weighting_scheme calc
_refine_ls_wR_factor_gt 0.2314
_refine_ls_wR_factor_ref 0.2391
_reflns_number_gt 6144
_reflns_number_total 6984
_reflns_threshold_expression I>2\s(I)
_cod_data_source_file c4ce01214c2.cif
_cod_data_source_block cb112am
_cod_depositor_comments
;
The following automatic conversions were performed:

'_symmetry_cell_setting' value 'Triclinic' changed to 'triclinic'
according to
/usr/data/users/saulius/crontab/automatic-downloads/rss-feeds/RSC/lib/dictionaries/cif_core.dic
dictionary named 'cif_core.dic' version 2.4.2 from 2011-04-26.

Automatic conversion script
Id: cif_fix_values 2281 2013-09-26 08:29:07Z andrius 

 Adding full bibliography for 7217298--7217305.cif.
;
_cod_original_cell_volume 2000.3(5)
_cod_original_sg_symbol_H-M P-1
_cod_database_code 7217302

loop_
_symmetry_equiv_pos_as_xyz
'x, y, z'
'-x, -y, -z'

loop_
_atom_site_label
_atom_site_type_symbol
_atom_site_fract_x
_atom_site_fract_y
_atom_site_fract_z
_atom_site_U_iso_or_equiv
_atom_site_adp_type
_atom_site_occupancy
_atom_site_symmetry_multiplicity
_atom_site_calc_flag
_atom_site_refinement_flags
Ru1 Ru 0.49394(9) 0.34247(6) 0.13864(5) 0.0233(3) Uani 1 1 d .
Ru2 Ru 0.04092(9) 0.55437(7) 0.27880(5) 0.0272(3) Uani 1 1 d .
Cl1 Cl 0.6390(3) 0.4275(2) 0.03760(16) 0.0318(6) Uani 1 1 d .
Cl2 Cl 0.4904(3) 0.5168(2) 0.20359(17) 0.0346(6) Uani 1 1 d .
Cl3 Cl 0.0592(3) 0.3993(2) 0.18559(19) 0.0424(7) Uani 1 1 d .
Cl4 Cl -0.0573(4) 0.4297(3) 0.3704(2) 0.0485(8) Uani 1 1 d .
O1 O 0.1316(11) 0.0286(9) -0.2658(7) 0.072(3) Uani 1 1 d .
O2 O -0.0653(12) -0.0241(9) -0.1986(7) 0.082(4) Uani 1 1 d .
O3 O 0.5362(10) 0.9176(7) 0.6237(6) 0.056(2) Uani 1 1 d .
O4 O 0.6800(12) 0.9714(9) 0.5266(8) 0.086(4) Uani 1 1 d .
N1 N 0.3209(9) 0.3643(7) 0.0623(5) 0.0277(19) Uani 1 1 d .
H1A H 0.2522 0.3735 0.0954 0.033 Uiso 1 1 calc R
H1B H 0.3551 0.4258 0.0419 0.033 Uiso 1 1 calc R
N2 N 0.2415(10) 0.5415(7) 0.3329(6) 0.033(2) Uani 1 1 d .
H2A H 0.2211 0.4850 0.3603 0.040 Uiso 1 1 calc R
H2B H 0.2949 0.5271 0.2917 0.040 Uiso 1 1 calc R
C1 C 0.3300(18) 0.2934(13) 0.3118(9) 0.067(4) Uani 1 1 d .
H1C H 0.2408 0.2972 0.2875 0.101 Uiso 1 1 calc R
H1D H 0.3795 0.3612 0.3436 0.101 Uiso 1 1 calc R
H1E H 0.3115 0.2390 0.3468 0.101 Uiso 1 1 calc R
C2 C 0.4218(14) 0.2660(9) 0.2445(7) 0.038(3) Uani 1 1 d .
C3 C 0.3615(12) 0.1986(9) 0.1738(7) 0.034(3) Uani 1 1 d .
H3 H 0.2575 0.1798 0.1615 0.041 Uiso 1 1 calc R
C4 C 0.4479(12) 0.1712(8) 0.1118(8) 0.034(3) Uani 1 1 d .
H4 H 0.4020 0.1345 0.0578 0.041 Uiso 1 1 calc R
C5 C 0.5988(11) 0.2145(9) 0.1208(7) 0.031(2) Uani 1 1 d .
C6 C 0.6589(12) 0.2835(8) 0.1937(7) 0.029(2) Uani 1 1 d .
H6 H 0.7593 0.3266 0.1961 0.035 Uiso 1 1 calc R
C7 C 0.5729(13) 0.3099(10) 0.2546(7) 0.036(3) Uani 1 1 d .
H7 H 0.6150 0.3696 0.2986 0.043 Uiso 1 1 calc R
C8 C 0.6984(14) 0.1878(10) 0.0573(8) 0.046(3) Uani 1 1 d .
H8 H 0.7773 0.2527 0.0563 0.055 Uiso 1 1 calc R
C9 C 0.6250(18) 0.1518(11) -0.0299(8) 0.061(4) Uani 1 1 d .
H9A H 0.6864 0.1234 -0.0650 0.092 Uiso 1 1 calc R
H9B H 0.6066 0.2118 -0.0507 0.092 Uiso 1 1 calc R
H9C H 0.5361 0.0975 -0.0285 0.092 Uiso 1 1 calc R
C10 C 0.7609(15) 0.1061(12) 0.0879(9) 0.059(4) Uani 1 1 d .
H10A H 0.8108 0.1349 0.1410 0.089 Uiso 1 1 calc R
H10B H 0.8266 0.0885 0.0501 0.089 Uiso 1 1 calc R
H10C H 0.6851 0.0427 0.0922 0.089 Uiso 1 1 calc R
C11 C 0.2535(11) 0.2830(8) -0.0051(6) 0.027(2) Uani 1 1 d .
C12 C 0.1285(11) 0.2050(9) 0.0057(7) 0.035(3) Uani 1 1 d .
H12 H 0.0884 0.2059 0.0562 0.042 Uiso 1 1 calc R
C13 C 0.0653(12) 0.1267(9) -0.0589(8) 0.041(3) Uani 1 1 d .
H13 H -0.0193 0.0754 -0.0520 0.050 Uiso 1 1 calc R
C14 C 0.1248(12) 0.1222(9) -0.1346(7) 0.037(3) Uani 1 1 d .
C15 C 0.2512(12) 0.1997(10) -0.1432(7) 0.038(3) Uani 1 1 d .
H15 H 0.2936 0.1977 -0.1929 0.046 Uiso 1 1 calc R
C16 C 0.3140(12) 0.2787(9) -0.0795(7) 0.035(3) Uani 1 1 d .
H16 H 0.3985 0.3302 -0.0865 0.042 Uiso 1 1 calc R
C17 C 0.0526(17) 0.0338(12) -0.2025(10) 0.060(4) Uani 1 1 d .
C18 C 0.070(2) -0.0560(19) -0.3348(14) 0.121(9) Uani 1 1 d .
H18A H -0.0320 -0.0842 -0.3291 0.145 Uiso 1 1 calc R
H18B H 0.0804 -0.0251 -0.3853 0.145 Uiso 1 1 calc R
C19 C 0.126(3) -0.133(2) -0.3409(18) 0.176(16) Uani 1 1 d .
H19A H 0.2278 -0.1058 -0.3439 0.265 Uiso 1 1 calc R
H19B H 0.0854 -0.1826 -0.3898 0.265 Uiso 1 1 calc R
H19C H 0.1076 -0.1691 -0.2936 0.265 Uiso 1 1 calc R
C20 C 0.059(2) 0.6127(16) 0.0867(10) 0.089(6) Uani 1 1 d .
H20A H -0.0187 0.5553 0.0585 0.134 Uiso 1 1 calc R
H20B H 0.1455 0.5915 0.0861 0.134 Uiso 1 1 calc R
H20C H 0.0710 0.6747 0.0598 0.134 Uiso 1 1 calc R
C21 C 0.0253(14) 0.6391(11) 0.1744(8) 0.045(3) Uani 1 1 d .
C22 C -0.1096(14) 0.5943(10) 0.1972(8) 0.046(3) Uani 1 1 d .
H22 H -0.1746 0.5360 0.1588 0.055 Uiso 1 1 calc R
C23 C -0.1482(13) 0.6124(11) 0.2781(8) 0.045(3) Uani 1 1 d .
H23 H -0.2393 0.5692 0.2946 0.054 Uiso 1 1 calc R
C24 C -0.0406(13) 0.6814(10) 0.3393(8) 0.041(3) Uani 1 1 d .
C25 C 0.0943(14) 0.7251(10) 0.3182(9) 0.047(3) Uani 1 1 d .
H25 H 0.1715 0.7595 0.3613 0.057 Uiso 1 1 calc R
C26 C 0.1279(13) 0.7053(10) 0.2357(10) 0.050(4) Uani 1 1 d .
H26 H 0.2289 0.7256 0.2235 0.060 Uiso 1 1 calc R
C27 C -0.078(2) 0.7059(14) 0.4304(9) 0.072(5) Uani 1 1 d .
H27 H -0.0011 0.6966 0.4663 0.087 Uiso 1 1 calc R
C28 C -0.217(3) 0.6330(18) 0.4506(12) 0.110(8) Uani 1 1 d .
H28A H -0.2168 0.6332 0.5090 0.165 Uiso 1 1 calc R
H28B H -0.2282 0.5616 0.4234 0.165 Uiso 1 1 calc R
H28C H -0.2953 0.6576 0.4322 0.165 Uiso 1 1 calc R
C29 C -0.072(2) 0.8232(19) 0.4449(13) 0.125(10) Uani 1 1 d .
H29A H -0.1411 0.8358 0.4075 0.187 Uiso 1 1 calc R
H29B H 0.0224 0.8657 0.4360 0.187 Uiso 1 1 calc R
H29C H -0.0930 0.8424 0.5005 0.187 Uiso 1 1 calc R
C30 C 0.3288(12) 0.6341(9) 0.3888(7) 0.035(3) Uani 1 1 d .
C31 C 0.2964(12) 0.6490(9) 0.4696(7) 0.035(3) Uani 1 1 d .
H31 H 0.2213 0.5994 0.4887 0.042 Uiso 1 1 calc R
C32 C 0.3762(13) 0.7381(10) 0.5220(7) 0.040(3) Uani 1 1 d .
H32 H 0.3544 0.7489 0.5765 0.048 Uiso 1 1 calc R
C33 C 0.4883(12) 0.8114(9) 0.4941(7) 0.035(3) Uani 1 1 d .
C34 C 0.5204(12) 0.7926(10) 0.4138(8) 0.042(3) Uani 1 1 d .
H34 H 0.5986 0.8398 0.3950 0.051 Uiso 1 1 calc R
C35 C 0.4398(11) 0.7062(9) 0.3613(7) 0.033(3) Uani 1 1 d .
H35 H 0.4605 0.6963 0.3065 0.039 Uiso 1 1 calc R
C36 C 0.5784(15) 0.9095(10) 0.5484(9) 0.048(3) Uani 1 1 d .
C37 C 0.6205(16) 1.0088(11) 0.6820(10) 0.059(4) Uani 1 1 d .
H37A H 0.6523 1.0712 0.6546 0.071 Uiso 1 1 calc R
H37B H 0.7043 0.9932 0.7048 0.071 Uiso 1 1 calc R
C38 C 0.527(2) 1.0296(13) 0.7490(9) 0.093(7) Uani 1 1 d .
H38A H 0.4303 1.0157 0.7261 0.140 Uiso 1 1 calc R
H38B H 0.5618 1.1029 0.7746 0.140 Uiso 1 1 calc R
H38C H 0.5289 0.9835 0.7894 0.140 Uiso 1 1 calc R

loop_
_atom_site_aniso_label
_atom_site_aniso_U_11
_atom_site_aniso_U_22
_atom_site_aniso_U_33
_atom_site_aniso_U_23
_atom_site_aniso_U_13
_atom_site_aniso_U_12
Ru1 0.0233(4) 0.0237(5) 0.0218(5) 0.0034(3) 0.0010(3) 0.0052(3)
Ru2 0.0222(5) 0.0288(5) 0.0265(5) -0.0018(4) 0.0000(3) 0.0034(4)
Cl1 0.0297(13) 0.0342(15) 0.0319(14) 0.0061(11) 0.0051(11) 0.0091(11)
Cl2 0.0322(14) 0.0343(15) 0.0325(15) -0.0025(11) 0.0039(11) 0.0050(11)
Cl3 0.0362(15) 0.0429(17) 0.0410(17) -0.0096(13) 0.0041(13) 0.0072(13)
Cl4 0.0500(18) 0.0477(19) 0.0459(18) 0.0131(14) 0.0152(15) 0.0065(15)
O1 0.062(7) 0.080(8) 0.056(7) -0.031(6) -0.009(5) 0.014(6)
O2 0.063(7) 0.066(7) 0.086(8) -0.023(6) -0.010(6) -0.016(6)
O3 0.059(6) 0.043(5) 0.051(6) -0.008(4) -0.014(5) 0.002(4)
O4 0.070(8) 0.064(7) 0.087(9) -0.015(6) 0.004(6) -0.028(6)
N1 0.027(5) 0.030(5) 0.024(5) 0.004(4) 0.002(4) 0.005(4)
N2 0.037(5) 0.032(5) 0.033(5) 0.002(4) 0.001(4) 0.013(4)
C1 0.091(12) 0.071(11) 0.060(10) 0.034(8) 0.032(9) 0.042(9)
C2 0.054(8) 0.034(7) 0.033(6) 0.011(5) 0.013(6) 0.019(6)
C3 0.028(6) 0.032(6) 0.046(7) 0.027(5) 0.012(5) 0.005(5)
C4 0.041(6) 0.012(5) 0.048(7) 0.010(5) -0.004(5) 0.004(5)
C5 0.026(6) 0.029(6) 0.041(7) 0.015(5) 0.003(5) 0.009(5)
C6 0.030(6) 0.027(6) 0.033(6) 0.012(5) 0.001(5) 0.008(5)
C7 0.042(7) 0.049(7) 0.023(6) 0.016(5) 0.001(5) 0.017(6)
C8 0.056(8) 0.039(7) 0.041(7) 0.018(6) 0.021(6) 0.006(6)
C9 0.103(12) 0.045(8) 0.033(7) -0.009(6) 0.011(8) 0.025(8)
C10 0.052(8) 0.078(10) 0.074(10) 0.020(8) 0.030(8) 0.054(8)
C11 0.030(6) 0.022(5) 0.030(6) 0.002(4) 0.001(5) 0.008(4)
C12 0.024(6) 0.041(7) 0.030(6) -0.008(5) 0.003(5) -0.001(5)
C13 0.023(6) 0.035(7) 0.057(8) 0.005(6) 0.007(5) -0.007(5)
C14 0.036(6) 0.030(6) 0.041(7) -0.001(5) -0.013(5) 0.007(5)
C15 0.037(6) 0.046(7) 0.031(6) -0.006(5) 0.003(5) 0.016(6)
C16 0.032(6) 0.034(6) 0.032(6) 0.008(5) 0.001(5) -0.004(5)
C17 0.057(9) 0.048(9) 0.063(10) 0.002(7) -0.020(8) -0.001(7)
C18 0.116(18) 0.116(18) 0.104(17) -0.081(15) -0.036(14) 0.040(15)
C19 0.20(3) 0.12(2) 0.19(3) -0.10(2) -0.12(3) 0.09(2)
C20 0.122(16) 0.103(15) 0.052(10) 0.034(10) 0.029(10) 0.035(13)
C21 0.048(8) 0.048(8) 0.046(8) 0.023(6) 0.013(6) 0.017(6)
C22 0.052(8) 0.044(8) 0.033(7) -0.002(6) -0.013(6) 0.007(6)
C23 0.035(7) 0.051(8) 0.051(8) 0.004(6) -0.006(6) 0.019(6)
C24 0.039(7) 0.044(7) 0.047(7) 0.000(6) -0.006(6) 0.027(6)
C25 0.045(8) 0.043(8) 0.058(9) 0.000(6) -0.004(6) 0.024(6)
C26 0.032(7) 0.029(7) 0.092(11) 0.029(7) -0.001(7) 0.004(5)
C27 0.105(14) 0.078(11) 0.047(9) -0.031(8) -0.027(9) 0.069(11)
C28 0.17(2) 0.130(19) 0.079(14) 0.034(13) 0.069(15) 0.097(18)
C29 0.112(17) 0.16(2) 0.100(16) -0.079(16) -0.019(13) 0.078(16)
C30 0.032(6) 0.037(7) 0.040(7) 0.005(5) -0.004(5) 0.016(5)
C31 0.031(6) 0.036(6) 0.037(7) 0.001(5) -0.003(5) 0.011(5)
C32 0.043(7) 0.049(8) 0.030(6) 0.007(5) -0.001(5) 0.017(6)
C33 0.039(6) 0.035(6) 0.031(6) 0.001(5) -0.011(5) 0.014(5)
C34 0.029(6) 0.038(7) 0.056(8) -0.003(6) 0.005(6) 0.009(5)
C35 0.026(6) 0.047(7) 0.024(6) -0.001(5) 0.003(4) 0.011(5)
C36 0.055(8) 0.033(7) 0.051(9) 0.001(6) -0.009(7) 0.008(6)
C37 0.058(9) 0.039(8) 0.069(10) -0.013(7) -0.021(8) 0.007(7)
C38 0.148(18) 0.047(10) 0.041(9) -0.015(7) -0.016(10) -0.031(10)

loop_
_atom_type_symbol
_atom_type_description
_atom_type_scat_dispersion_real
_atom_type_scat_dispersion_imag
_atom_type_scat_source
C C 0.0033 0.0016 'International Tables Vol C Tables 4.2.6.8 and 6.1.1.4'
H H 0.0000 0.0000 'International Tables Vol C Tables 4.2.6.8 and 6.1.1.4'
N N 0.0061 0.0033 'International Tables Vol C Tables 4.2.6.8 and 6.1.1.4'
O O 0.0106 0.0060 'International Tables Vol C Tables 4.2.6.8 and 6.1.1.4'
Cl Cl 0.1484 0.1585 'International Tables Vol C Tables 4.2.6.8 and 6.1.1.4'
Ru Ru -1.2594 0.8363 'International Tables Vol C Tables 4.2.6.8 and 6.1.1.4'

loop_
_geom_angle_atom_site_label_1
_geom_angle_atom_site_label_2
_geom_angle_atom_site_label_3
_geom_angle
C3 Ru1 C4 38.6(4)
C3 Ru1 C2 37.1(4)
C4 Ru1 C2 68.2(4)
C3 Ru1 C7 67.7(5)
C4 Ru1 C7 80.1(5)
C2 Ru1 C7 38.1(4)
C3 Ru1 N1 93.0(4)
C4 Ru1 N1 99.4(4)
C2 Ru1 N1 113.4(4)
C7 Ru1 N1 149.8(4)
C3 Ru1 C6 80.3(4)
C4 Ru1 C6 67.5(4)
C2 Ru1 C6 68.3(4)
C7 Ru1 C6 37.4(4)
N1 Ru1 C6 165.6(4)
C3 Ru1 C5 69.3(4)
C4 Ru1 C5 38.0(4)
C2 Ru1 C5 81.4(4)
C7 Ru1 C5 68.0(4)
N1 Ru1 C5 128.3(4)
C6 Ru1 C5 37.4(4)
C3 Ru1 Cl1 148.1(3)
C4 Ru1 Cl1 110.8(3)
C2 Ru1 Cl1 163.8(3)
C7 Ru1 Cl1 125.9(3)
N1 Ru1 Cl1 82.8(2)
C6 Ru1 Cl1 96.1(3)
C5 Ru1 Cl1 88.6(3)
C3 Ru1 Cl2 122.1(3)
C4 Ru1 Cl2 160.6(3)
C2 Ru1 Cl2 93.8(3)
C7 Ru1 Cl2 90.2(3)
N1 Ru1 Cl2 80.6(2)
C6 Ru1 Cl2 113.8(3)
C5 Ru1 Cl2 150.3(3)
Cl1 Ru1 Cl2 88.54(10)
C26 Ru2 C25 38.2(5)
C26 Ru2 C22 66.7(5)
C25 Ru2 C22 80.1(5)
C26 Ru2 N2 97.1(4)
C25 Ru2 N2 93.6(4)
C22 Ru2 N2 160.7(4)
C26 Ru2 C23 79.8(5)
C25 Ru2 C23 68.0(5)
C22 Ru2 C23 37.7(5)
N2 Ru2 C23 154.1(4)
C26 Ru2 C24 67.1(5)
C25 Ru2 C24 36.4(5)
C22 Ru2 C24 68.4(5)
N2 Ru2 C24 116.4(4)
C23 Ru2 C24 38.7(4)
C26 Ru2 C21 37.8(5)
C25 Ru2 C21 69.0(5)
C22 Ru2 C21 36.6(5)
N2 Ru2 C21 124.1(4)
C23 Ru2 C21 67.6(5)
C24 Ru2 C21 80.6(5)
C26 Ru2 Cl4 159.4(4)
C25 Ru2 Cl4 121.2(4)
C22 Ru2 Cl4 117.2(4)
N2 Ru2 Cl4 81.7(3)
C23 Ru2 Cl4 92.2(4)
C24 Ru2 Cl4 94.9(4)
C21 Ru2 Cl4 153.2(4)
C26 Ru2 Cl3 114.4(4)
C25 Ru2 Cl3 151.8(4)
C22 Ru2 Cl3 95.0(3)
N2 Ru2 Cl3 81.9(2)
C23 Ru2 Cl3 123.0(3)
C24 Ru2 Cl3 161.7(3)
C21 Ru2 Cl3 90.5(4)
Cl4 Ru2 Cl3 85.88(11)
C17 O1 C18 116.6(15)
C36 O3 C37 116.4(11)
C11 N1 Ru1 119.1(7)
C11 N1 H1A 107.5
Ru1 N1 H1A 107.5
C11 N1 H1B 107.5
Ru1 N1 H1B 107.5
H1A N1 H1B 107.0
C30 N2 Ru2 117.0(7)
C30 N2 H2A 108.1
Ru2 N2 H2A 108.1
C30 N2 H2B 108.1
Ru2 N2 H2B 108.1
H2A N2 H2B 107.3
C2 C1 H1C 109.5
C2 C1 H1D 109.5
H1C C1 H1D 109.5
C2 C1 H1E 109.5
H1C C1 H1E 109.5
H1D C1 H1E 109.5
C3 C2 C7 118.9(11)
C3 C2 C1 121.1(12)
C7 C2 C1 120.0(12)
C3 C2 Ru1 70.2(6)
C7 C2 Ru1 71.0(6)
C1 C2 Ru1 131.1(9)
C2 C3 C4 120.9(11)
C2 C3 Ru1 72.7(7)
C4 C3 Ru1 71.3(6)
C2 C3 H3 119.1
C4 C3 H3 119.1
Ru1 C3 H3 119.1
C5 C4 C3 120.8(11)
C5 C4 Ru1 72.5(6)
C3 C4 Ru1 70.1(6)
C5 C4 H4 119.0
C3 C4 H4 119.0
Ru1 C4 H4 119.0
C6 C5 C4 117.6(10)
C6 C5 C8 118.7(10)
C4 C5 C8 123.7(11)
C6 C5 Ru1 71.1(6)
C4 C5 Ru1 69.5(6)
C8 C5 Ru1 132.1(8)
C7 C6 C5 121.2(10)
C7 C6 Ru1 70.7(6)
C5 C6 Ru1 71.6(6)
C7 C6 H6 118.6
C5 C6 H6 118.6
Ru1 C6 H6 118.6
C6 C7 C2 120.5(11)
C6 C7 Ru1 71.9(6)
C2 C7 Ru1 70.9(6)
C6 C7 H7 119.2
C2 C7 H7 119.2
Ru1 C7 H7 119.2
C10 C8 C5 107.0(10)
C10 C8 C9 113.3(12)
C5 C8 C9 113.2(11)
C10 C8 H8 107.7
C5 C8 H8 107.7
C9 C8 H8 107.7
C8 C9 H9A 109.5
C8 C9 H9B 109.5
H9A C9 H9B 109.5
C8 C9 H9C 109.5
H9A C9 H9C 109.5
H9B C9 H9C 109.5
C8 C10 H10A 109.5
C8 C10 H10B 109.5
H10A C10 H10B 109.5
C8 C10 H10C 109.5
H10A C10 H10C 109.5
H10B C10 H10C 109.5
C16 C11 C12 119.7(10)
C16 C11 N1 120.7(9)
C12 C11 N1 119.6(9)
C13 C12 C11 119.3(10)
C13 C12 H12 120.4
C11 C12 H12 120.4
C12 C13 C14 121.5(10)
C12 C13 H13 119.3
C14 C13 H13 119.3
C15 C14 C13 118.1(10)
C15 C14 C17 122.7(12)
C13 C14 C17 119.2(12)
C16 C15 C14 120.9(11)
C16 C15 H15 119.6
C14 C15 H15 119.6
C15 C16 C11 120.6(10)
C15 C16 H16 119.7
C11 C16 H16 119.7
O2 C17 O1 124.9(14)
O2 C17 C14 122.2(15)
O1 C17 C14 112.9(12)
C19 C18 O1 114(2)
C19 C18 H18A 108.7
O1 C18 H18A 108.7
C19 C18 H18B 108.7
O1 C18 H18B 108.7
H18A C18 H18B 107.6
C18 C19 H19A 109.5
C18 C19 H19B 109.5
H19A C19 H19B 109.5
C18 C19 H19C 109.5
H19A C19 H19C 109.5
H19B C19 H19C 109.5
C21 C20 H20A 109.5
C21 C20 H20B 109.5
H20A C20 H20B 109.5
C21 C20 H20C 109.5
H20A C20 H20C 109.5
H20B C20 H20C 109.5
C22 C21 C26 117.7(12)
C22 C21 C20 119.1(14)
C26 C21 C20 123.1(14)
C22 C21 Ru2 70.8(7)
C26 C21 Ru2 69.7(7)
C20 C21 Ru2 128.9(11)
C21 C22 C23 122.6(12)
C21 C22 Ru2 72.6(8)
C23 C22 Ru2 71.6(7)
C21 C22 H22 118.0
C23 C22 H22 118.0
Ru2 C22 H22 118.0
C22 C23 C24 118.2(12)
C22 C23 Ru2 70.7(7)
C24 C23 Ru2 70.7(6)
C22 C23 H23 120.4
C24 C23 H23 120.4
Ru2 C23 H23 120.4
C25 C24 C23 120.0(12)
C25 C24 C27 119.4(13)
C23 C24 C27 120.6(12)
C25 C24 Ru2 71.0(7)
C23 C24 Ru2 70.6(7)
C27 C24 Ru2 130.8(9)
C24 C25 C26 119.7(12)
C24 C25 Ru2 72.6(8)
C26 C25 Ru2 70.6(7)
C24 C25 H25 119.7
C26 C25 H25 119.7
Ru2 C25 H25 119.7
C21 C26 C25 121.7(12)
C21 C26 Ru2 72.5(7)
C25 C26 Ru2 71.2(8)
C21 C26 H26 118.5
C25 C26 H26 118.5
Ru2 C26 H26 118.5
C28 C27 C29 113.6(16)
C28 C27 C24 113.9(13)
C29 C27 C24 106.3(16)
C28 C27 H27 107.6
C29 C27 H27 107.6
C24 C27 H27 107.6
C27 C28 H28A 109.5
C27 C28 H28B 109.5
H28A C28 H28B 109.5
C27 C28 H28C 109.5
H28A C28 H28C 109.5
H28B C28 H28C 109.5
C27 C29 H29A 109.5
C27 C29 H29B 109.5
H29A C29 H29B 109.5
C27 C29 H29C 109.5
H29A C29 H29C 109.5
H29B C29 H29C 109.5
C35 C30 C31 120.2(11)
C35 C30 N2 120.4(10)
C31 C30 N2 119.4(10)
C32 C31 C30 119.5(11)
C32 C31 H31 120.3
C30 C31 H31 120.3
C31 C32 C33 120.3(11)
C31 C32 H32 119.8
C33 C32 H32 119.8
C34 C33 C32 118.8(11)
C34 C33 C36 118.7(12)
C32 C33 C36 122.5(11)
C35 C34 C33 121.0(12)
C35 C34 H34 119.5
C33 C34 H34 119.5
C34 C35 C30 120.1(11)
C34 C35 H35 120.0
C30 C35 H35 120.0
O4 C36 O3 123.9(13)
O4 C36 C33 123.7(13)
O3 C36 C33 112.4(12)
O3 C37 C38 107.8(12)
O3 C37 H37A 110.2
C38 C37 H37A 110.2
O3 C37 H37B 110.2
C38 C37 H37B 110.2
H37A C37 H37B 108.5
C37 C38 H38A 109.5
C37 C38 H38B 109.5
H38A C38 H38B 109.5
C37 C38 H38C 109.5
H38A C38 H38C 109.5
H38B C38 H38C 109.5

loop_
_geom_bond_atom_site_label_1
_geom_bond_atom_site_label_2
_geom_bond_distance
Ru1 C3 2.137(10)
Ru1 C4 2.153(10)
Ru1 C2 2.169(11)
Ru1 C7 2.170(11)
Ru1 N1 2.171(9)
Ru1 C6 2.186(10)
Ru1 C5 2.193(11)
Ru1 Cl1 2.407(3)
Ru1 Cl2 2.407(3)
Ru2 C26 2.156(12)
Ru2 C25 2.163(13)
Ru2 C22 2.169(13)
Ru2 N2 2.177(9)
Ru2 C23 2.180(12)
Ru2 C24 2.182(11)
Ru2 C21 2.191(12)
Ru2 Cl4 2.402(3)
Ru2 Cl3 2.435(3)
O1 C17 1.321(19)
O1 C18 1.461(18)
O2 C17 1.199(17)
O3 C36 1.319(17)
O3 C37 1.457(15)
O4 C36 1.194(17)
N1 C11 1.430(13)
N1 H1A 0.9000
N1 H1B 0.9000
N2 C30 1.457(14)
N2 H2A 0.9000
N2 H2B 0.9000
C1 C2 1.515(18)
C1 H1C 0.9600
C1 H1D 0.9600
C1 H1E 0.9600
C2 C3 1.369(17)
C2 C7 1.417(17)
C3 C4 1.417(16)
C3 H3 0.9800
C4 C5 1.414(15)
C4 H4 0.9800
C5 C6 1.403(15)
C5 C8 1.523(16)
C6 C7 1.397(15)
C6 H6 0.9800
C7 H7 0.9800
C8 C10 1.505(18)
C8 C9 1.534(18)
C8 H8 0.9800
C9 H9A 0.9600
C9 H9B 0.9600
C9 H9C 0.9600
C10 H10A 0.9600
C10 H10B 0.9600
C10 H10C 0.9600
C11 C16 1.379(15)
C11 C12 1.391(14)
C12 C13 1.371(16)
C12 H12 0.9300
C13 C14 1.393(17)
C13 H13 0.9300
C14 C15 1.387(16)
C14 C17 1.496(18)
C15 C16 1.365(15)
C15 H15 0.9300
C16 H16 0.9300
C18 C19 1.28(3)
C18 H18A 0.9700
C18 H18B 0.9700
C19 H19A 0.9600
C19 H19B 0.9600
C19 H19C 0.9600
C20 C21 1.51(2)
C20 H20A 0.9600
C20 H20B 0.9600
C20 H20C 0.9600
C21 C22 1.370(18)
C21 C26 1.409(19)
C22 C23 1.403(18)
C22 H22 0.9800
C23 C24 1.445(17)
C23 H23 0.9800
C24 C25 1.357(18)
C24 C27 1.57(2)
C25 C26 1.41(2)
C25 H25 0.9800
C26 H26 0.9800
C27 C28 1.50(3)
C27 C29 1.51(3)
C27 H27 0.9800
C28 H28A 0.9600
C28 H28B 0.9600
C28 H28C 0.9600
C29 H29A 0.9600
C29 H29B 0.9600
C29 H29C 0.9600
C30 C35 1.361(16)
C30 C31 1.378(16)
C31 C32 1.378(16)
C31 H31 0.9300
C32 C33 1.379(17)
C32 H32 0.9300
C33 C34 1.374(17)
C33 C36 1.498(17)
C34 C35 1.360(16)
C34 H34 0.9300
C35 H35 0.9300
C37 C38 1.50(2)
C37 H37A 0.9700
C37 H37B 0.9700
C38 H38A 0.9600
C38 H38B 0.9600
C38 H38C 0.9600

loop_
_geom_hbond_atom_site_label_D
_geom_hbond_atom_site_label_H
_geom_hbond_atom_site_label_A
_geom_hbond_distance_DH
_geom_hbond_distance_HA
_geom_hbond_distance_DA
_geom_hbond_angle_DHA
_geom_hbond_site_symmetry_A
N1 H1A Cl3 0.90 2.50 3.403(9) 179.2 .
N1 H1B Cl1 0.90 2.46 3.319(9) 159.4 2_665
N2 H2B Cl2 0.90 2.45 3.334(10) 165.5 .
